data_1547438
loop_
_publ_author_name
'Anuradha R. Pallipurath'
'Jonathan M. Skelton'
'Mark R. Warren'
'Naghmeh Kamali'
'Patrick McArdle'
'Andrea Erxleben'

_publ_section_title
;
 Sulfamerazine: Understanding the Influence of Slip Planes in the
 Polymorphic Phase Transformation through X-Ray Crystallographic Studies
 and ab Initio Lattice Dynamics
;
_journal_name_full 'Molecular Pharmaceutics'
_journal_page_first 3735
_journal_page_last 3748
_journal_paper_doi 10.1021/acs.molpharmaceut.5b00504
_journal_volume 12
_journal_year 2015
_chemical_formula_moiety 'C11 H12 N4 O2 S'
_chemical_formula_sum 'C11 H12 N4 O2 S'
_chemical_formula_weight 264.31
_chemical_name_common Sulfamerazine
_chemical_name_systematic 4-amino-N-(4-methylpyrimidin-2-yl)
_space_group_IT_number 61
_space_group_name_Hall '-P 2ac 2ab'
_symmetry_cell_setting orthorhombic
_symmetry_space_group_name_Hall '-P 2ac 2ab'
_symmetry_space_group_name_H-M 'P b c a'
_atom_sites_solution_hydrogens geom
_atom_sites_solution_primary direct
_atom_sites_solution_secondary difmap
_cell_angle_alpha 90.00
_cell_angle_beta 90.00
_cell_angle_gamma 90.00
_cell_formula_units_Z 8
_cell_length_a 9.0992(4)
_cell_length_b 11.5635(3)
_cell_length_c 22.8525(6)
_cell_measurement_reflns_used 2031
_cell_measurement_temperature 170
_cell_measurement_theta_max 29.4540
_cell_measurement_theta_min 2.7660
_cell_volume 2404.51(14)
_computing_cell_refinement
;
CrysAlisPro, Agilent Technologies,
Version 1.171.37.34 (release 22-05-2014 CrysAlis171 .NET)
(compiled May 22 2014,16:03:01)
;
_computing_data_collection
;
CrysAlisPro, Agilent Technologies,
Version 1.171.37.34 (release 22-05-2014 CrysAlis171 .NET)
(compiled May 22 2014,16:03:01)
;
_computing_data_reduction
;
CrysAlisPro, Agilent Technologies,
Version 1.171.37.34 (release 22-05-2014 CrysAlis171 .NET)
(compiled May 22 2014,16:03:01)
;
_computing_molecular_graphics
;
 ORTEX, McArdle, P. (1995) J.Appl.Cryst.,28,65-65
;
_computing_publication_material
;
 Ciftab, G.M. Sheldrick, G.M. (2008) Acta Crystallogr.,D64,112-122
;
_computing_structure_refinement
;
 SHELXL-97/2, G.M. Sheldrick, G.M. (2008) Acta Crystallogr.,D64,112-122
;
_computing_structure_solution
;
 SHELXS-97, Sheldrick, G.M. (2008) Acta Crystallogr.,D64,112-122
;
_diffrn_ambient_temperature 170
_diffrn_measured_fraction_theta_full 0.908
_diffrn_measured_fraction_theta_max 0.908
_diffrn_measurement_details
;
#__ type_ start__ end____ width___ exp.time_
  1 omega  -60.00   60.00   1.0000    0.4000
omega____ theta____ kappa____ phi______ frames
    -       30.0000    0.0000    0.0000 120
 
;
_diffrn_measurement_device 'CrystalLogic Kappa (3 circle)'
_diffrn_measurement_device_type 'Rigaku Saturn724+ (2x2 bin mode)'
_diffrn_measurement_method
;
omega rotation with 1 degree frames
;
_diffrn_measurement_specimen_support 'MiTeGen loop'
_diffrn_orient_matrix_UB_11 0.0154167000
_diffrn_orient_matrix_UB_12 -0.0452452000
_diffrn_orient_matrix_UB_21 0.0281378000
_diffrn_orient_matrix_UB_22 -0.0312026000
_diffrn_orient_matrix_UB_23 0.0231127000
_diffrn_orient_matrix_UB_31 -0.0685950000
_diffrn_orient_matrix_UB_32 -0.0229757000
_diffrn_orient_matrix_UB_33 0.0053143000
_diffrn_radiation_monochromator 'double crystal Silicon 111'
_diffrn_radiation_source 'Diamond Light Source Beamline I19'
_diffrn_radiation_type Synchrotron
_diffrn_radiation_wavelength 0.68890
_diffrn_reflns_av_R_equivalents 0.0520
_diffrn_reflns_limit_h_max 10
_diffrn_reflns_limit_h_min -5
_diffrn_reflns_limit_k_max 2
_diffrn_reflns_limit_k_min -16
_diffrn_reflns_limit_l_max 32
_diffrn_reflns_limit_l_min -21
_diffrn_reflns_number 6202
_diffrn_reflns_theta_full 29.47
_diffrn_reflns_theta_max 29.4739
_diffrn_reflns_theta_min 1.73
_exptl_absorpt_coefficient_mu 0.269
_exptl_absorpt_correction_T_max 1.00000
_exptl_absorpt_correction_T_min 0.89867
_exptl_absorpt_correction_type multi-scan
_exptl_absorpt_process_details
;
CrysAlisPro, Agilent Technologies,
Version 1.171.36.28 (release 01-02-2013 CrysAlis171 .NET)
Empirical absorption correction using spherical harmonics,
implemented in SCALE3 ABSPACK scaling algorithm.
;
_exptl_crystal_colour Colourless
_exptl_crystal_density_diffrn 1.460
_exptl_crystal_density_method 'not measured'
_exptl_crystal_description Parallelepiped
_exptl_crystal_F_000 1104
_exptl_crystal_size_max 0.50
_exptl_crystal_size_mid 0.40
_exptl_crystal_size_min 0.20
_refine_diff_density_max 0.363
_refine_diff_density_min -0.575
_refine_diff_density_rms 0.084
_refine_ls_extinction_method none
_refine_ls_goodness_of_fit_ref 1.090
_refine_ls_hydrogen_treatment constr
_refine_ls_matrix_type full
_refine_ls_number_parameters 176
_refine_ls_number_reflns 3326
_refine_ls_number_restraints 0
_refine_ls_restrained_S_all 1.090
_refine_ls_R_factor_all 0.0882
_refine_ls_R_factor_gt 0.0586
_refine_ls_shift/su_max 0.000
_refine_ls_shift/su_mean 0.000
_refine_ls_structure_factor_coef Fsqd
_refine_ls_weighting_details 'calc w=1/[\s^2^(Fo^2^)+(0.0463P)^2^+1.4827P] where P=(Fo^2^+2Fc^2^)/3'
_refine_ls_weighting_scheme calc
_refine_ls_wR_factor_gt 0.1357
_refine_ls_wR_factor_ref 0.1542
_reflns_number_gt 2310
_reflns_number_total 3326
_reflns_threshold_expression >2sigma(I)
_cod_data_source_file Exp_Form-II2FSynchrotron_Form-II_170K.cif
_cod_data_source_block 170k_smz-f2_a
_cod_original_sg_symbol_H-M Pbca
_cod_database_code 1547438

loop_
_symmetry_equiv_pos_as_xyz
'x, y, z'
'-x+1/2, -y, z+1/2'
'-x, y+1/2, -z+1/2'
'x+1/2, -y+1/2, -z'
'-x, -y, -z'
'x-1/2, y, -z-1/2'
'x, -y-1/2, z-1/2'
'-x-1/2, y-1/2, z'

loop_
_atom_site_label
_atom_site_type_symbol
_atom_site_fract_x
_atom_site_fract_y
_atom_site_fract_z
_atom_site_U_iso_or_equiv
_atom_site_adp_type
_atom_site_occupancy
_atom_site_symmetry_multiplicity
_atom_site_calc_flag
_atom_site_refinement_flags
_atom_site_disorder_assembly
_atom_site_disorder_group
S1 S 0.33146(8) 0.34594(5) 0.38962(3) 0.02198(18) Uani 1 1 d . . .
O2 O 0.1962(2) 0.39688(16) 0.40959(8) 0.0268(4) Uani 1 1 d . . .
O1 O 0.3416(2) 0.22262(15) 0.38653(8) 0.0307(5) Uani 1 1 d . . .
N4 N 0.6665(2) 0.42588(19) 0.48536(10) 0.0237(5) Uani 1 1 d . . .
N3 N 0.6559(2) 0.28453(18) 0.40867(10) 0.0238(5) Uani 1 1 d . . .
N2 N 0.4508(3) 0.39508(19) 0.43714(10) 0.0239(5) Uani 1 1 d . . .
N1 N 0.4534(3) 0.5323(2) 0.15435(11) 0.0350(6) Uani 1 1 d . . .
C1 C 0.3749(3) 0.4033(2) 0.32130(11) 0.0224(5) Uani 1 1 d . . .
C2 C 0.4473(3) 0.3367(2) 0.28011(12) 0.0307(7) Uani 1 1 d . . .
H2 H 0.4763 0.2618 0.2895 0.040 Uiso 1 1 calc R . .
C3 C 0.4765(4) 0.3805(2) 0.22549(13) 0.0322(7) Uani 1 1 d . . .
H3 H 0.5271 0.3354 0.1984 0.042 Uiso 1 1 calc R . .
C4 C 0.4310(3) 0.4928(2) 0.20990(12) 0.0262(6) Uani 1 1 d . . .
C5 C 0.3567(3) 0.5589(2) 0.25217(13) 0.0274(6) Uani 1 1 d . . .
H5 H 0.3247 0.6330 0.2427 0.036 Uiso 1 1 calc R . .
C6 C 0.3304(3) 0.5159(2) 0.30748(12) 0.0240(6) Uani 1 1 d . . .
H6 H 0.2834 0.5614 0.3354 0.031 Uiso 1 1 calc R . .
C7 C 0.5986(3) 0.3657(2) 0.44315(11) 0.0234(6) Uani 1 1 d . . .
C8 C 0.8081(3) 0.4004(2) 0.49293(13) 0.0281(6) Uani 1 1 d . . .
H8 H 0.8603 0.4397 0.5217 0.036 Uiso 1 1 calc R . .
C9 C 0.8808(3) 0.3184(2) 0.46005(13) 0.0294(6) Uani 1 1 d . . .
H9 H 0.9799 0.3025 0.4657 0.038 Uiso 1 1 calc R . .
C10 C 0.7981(3) 0.2605(2) 0.41787(12) 0.0264(6) Uani 1 1 d . . .
C11 C 0.8673(4) 0.1671(3) 0.38144(15) 0.0397(8) Uani 1 1 d . . .
H11A H 0.8217 0.0943 0.3902 0.052 Uiso 1 1 calc R . .
H11B H 0.9704 0.1627 0.3901 0.052 Uiso 1 1 calc R . .
H11C H 0.8541 0.1846 0.3407 0.052 Uiso 1 1 calc R . .
H1N2 H 0.419(3) 0.447(3) 0.4584(14) 0.028(8) Uiso 1 1 d . . .
H1N1 H 0.518(3) 0.494(2) 0.1336(13) 0.021(7) Uiso 1 1 d . . .
H2N1 H 0.457(4) 0.606(3) 0.1462(15) 0.042(10) Uiso 1 1 d . . .

loop_
_atom_site_aniso_label
_atom_site_aniso_U_11
_atom_site_aniso_U_22
_atom_site_aniso_U_33
_atom_site_aniso_U_23
_atom_site_aniso_U_13
_atom_site_aniso_U_12
S1 0.0238(4) 0.0226(3) 0.0196(3) -0.0017(2) -0.0001(3) -0.0028(2)
O2 0.0208(11) 0.0373(10) 0.0223(10) -0.0024(8) -0.0003(8) -0.0002(8)
O1 0.0450(13) 0.0215(8) 0.0254(10) -0.0020(7) -0.0018(9) -0.0057(9)
N4 0.0198(13) 0.0284(10) 0.0228(11) -0.0009(9) -0.0013(9) 0.0026(9)
N3 0.0204(13) 0.0258(10) 0.0253(11) -0.0016(9) 0.0030(9) 0.0038(9)
N2 0.0229(14) 0.0257(10) 0.0231(12) -0.0073(9) -0.0021(9) 0.0022(9)
N1 0.0473(18) 0.0301(12) 0.0275(14) 0.0026(10) 0.0109(12) 0.0039(12)
C1 0.0224(15) 0.0238(11) 0.0209(12) -0.0018(9) 0.0004(10) -0.0033(10)
C2 0.0408(19) 0.0256(12) 0.0257(14) -0.0001(11) 0.0038(13) 0.0079(12)
C3 0.0423(19) 0.0285(12) 0.0257(14) -0.0040(11) 0.0103(13) 0.0022(13)
C4 0.0293(16) 0.0270(12) 0.0224(13) 0.0008(10) 0.0023(11) -0.0052(11)
C5 0.0321(17) 0.0216(11) 0.0285(14) 0.0021(10) 0.0042(12) 0.0000(11)
C6 0.0250(15) 0.0220(11) 0.0252(13) -0.0037(10) 0.0018(11) -0.0004(10)
C7 0.0291(16) 0.0222(11) 0.0190(12) 0.0030(9) 0.0010(11) -0.0004(11)
C8 0.0239(16) 0.0361(14) 0.0242(14) 0.0013(11) -0.0043(11) 0.0017(12)
C9 0.0213(16) 0.0384(14) 0.0285(15) 0.0060(12) 0.0030(12) 0.0045(12)
C10 0.0246(16) 0.0272(12) 0.0276(14) 0.0050(11) 0.0069(11) 0.0052(11)
C11 0.041(2) 0.0358(15) 0.0418(19) -0.0023(14) 0.0097(15) 0.0121(14)

loop_
_atom_type_symbol
_atom_type_description
_atom_type_scat_dispersion_real
_atom_type_scat_dispersion_imag
_atom_type_scat_source
C C 0.0033 0.0016 'International Tables Vol C Tables 4.2.6.8 and 6.1.1.4'
H H 0.0000 0.0000 'International Tables Vol C Tables 4.2.6.8 and 6.1.1.4'
N N 0.0061 0.0033 'International Tables Vol C Tables 4.2.6.8 and 6.1.1.4'
O O 0.0106 0.0060 'International Tables Vol C Tables 4.2.6.8 and 6.1.1.4'
S S 0.1246 0.1234 'International Tables Vol C Tables 4.2.6.8 and 6.1.1.4'

loop_
_geom_angle_atom_site_label_1
_geom_angle_atom_site_label_2
_geom_angle_atom_site_label_3
_geom_angle
_geom_angle_site_symmetry_1
_geom_angle_site_symmetry_3
O1 S1 O2 118.61(12) . .
O1 S1 N2 109.63(12) . .
O2 S1 N2 102.41(12) . .
O1 S1 C1 108.68(12) . .
O2 S1 C1 108.83(12) . .
N2 S1 C1 108.17(12) . .
C8 N4 C7 115.1(2) . .
C7 N3 C10 115.5(2) . .
C7 N2 S1 128.37(19) . .
C7 N2 H1N2 117(2) . .
S1 N2 H1N2 114(2) . .
C4 N1 H1N1 115.6(19) . .
C4 N1 H2N1 122(2) . .
H1N1 N1 H2N1 111(3) . .
C2 C1 C6 120.1(2) . .
C2 C1 S1 120.4(2) . .
C6 C1 S1 119.4(2) . .
C3 C2 C1 120.4(3) . .
C3 C2 H2 119.8 . .
C1 C2 H2 119.8 . .
C2 C3 C4 120.8(3) . .
C2 C3 H3 119.6 . .
C4 C3 H3 119.6 . .
N1 C4 C5 121.9(3) . .
N1 C4 C3 120.0(3) . .
C5 C4 C3 118.0(2) . .
C6 C5 C4 121.1(2) . .
C6 C5 H5 119.4 . .
C4 C5 H5 119.4 . .
C5 C6 C1 119.5(2) . .
C5 C6 H6 120.3 . .
C1 C6 H6 120.3 . .
N3 C7 N4 127.7(3) . .
N3 C7 N2 119.4(2) . .
N4 C7 N2 112.9(2) . .
N4 C8 C9 123.0(3) . .
N4 C8 H8 118.5 . .
C9 C8 H8 118.5 . .
C8 C9 C10 116.7(3) . .
C8 C9 H9 121.7 . .
C10 C9 H9 121.7 . .
N3 C10 C9 122.0(3) . .
N3 C10 C11 117.8(3) . .
C9 C10 C11 120.2(3) . .
C10 C11 H11A 109.5 . .
C10 C11 H11B 109.5 . .
H11A C11 H11B 109.5 . .
C10 C11 H11C 109.5 . .
H11A C11 H11C 109.5 . .
H11B C11 H11C 109.5 . .

loop_
_geom_bond_atom_site_label_1
_geom_bond_atom_site_label_2
_geom_bond_distance
_geom_bond_site_symmetry_2
S1 O1 1.4307(18) .
S1 O2 1.439(2) .
S1 N2 1.638(2) .
S1 C1 1.742(3) .
N4 C8 1.333(4) .
N4 C7 1.340(3) .
N3 C7 1.332(3) .
N3 C10 1.340(4) .
N2 C7 1.394(4) .
N2 H1N2 0.82(3) .
N1 C4 1.365(4) .
N1 H1N1 0.88(3) .
N1 H2N1 0.87(3) .
C1 C2 1.383(4) .
C1 C6 1.401(3) .
C2 C3 1.373(4) .
C2 H2 0.9300 .
C3 C4 1.409(4) .
C3 H3 0.9300 .
C4 C5 1.405(4) .
C5 C6 1.379(4) .
C5 H5 0.9300 .
C6 H6 0.9300 .
C8 C9 1.378(4) .
C8 H8 0.9300 .
C9 C10 1.394(4) .
C9 H9 0.9300 .
C10 C11 1.502(4) .
C11 H11A 0.9600 .
C11 H11B 0.9600 .
C11 H11C 0.9600 .

loop_
_geom_hbond_atom_site_label_D
_geom_hbond_atom_site_label_H
_geom_hbond_atom_site_label_A
_geom_hbond_distance_DH
_geom_hbond_distance_HA
_geom_hbond_distance_DA
_geom_hbond_angle_DHA
_geom_hbond_site_symmetry_A
C6 H6 O1 0.93 2.48 3.380(3) 163.7 8_665
C8 H8 O2 0.93 2.51 3.234(3) 134.9 5_666
C9 H9 O2 0.93 2.59 3.224(3) 125.8 1_655
N2 H1N2 N4 0.82(3) 2.10(3) 2.926(3) 177(3) 5_666
N1 H1N1 O2 0.88(3) 2.20(3) 3.077(3) 174(3) 6_656
N1 H2N1 O1 0.87(3) 2.39(3) 3.033(3) 130(3) 3_655
N1 H2N1 N3 0.87(3) 2.63(4) 3.402(3) 149(3) 3_655

loop_
_geom_torsion_atom_site_label_1
_geom_torsion_atom_site_label_2
_geom_torsion_atom_site_label_3
_geom_torsion_atom_site_label_4
_geom_torsion
_geom_torsion_site_symmetry_1
_geom_torsion_site_symmetry_2
_geom_torsion_site_symmetry_3
_geom_torsion_site_symmetry_4
O1 S1 N2 C7 46.5(3) . . . .
O2 S1 N2 C7 173.3(2) . . . .
C1 S1 N2 C7 -71.9(3) . . . .
O1 S1 C1 C2 -16.9(3) . . . .
O2 S1 C1 C2 -147.4(2) . . . .
N2 S1 C1 C2 102.0(2) . . . .
O1 S1 C1 C6 160.4(2) . . . .
O2 S1 C1 C6 29.9(3) . . . .
N2 S1 C1 C6 -80.7(2) . . . .
C6 C1 C2 C3 0.2(5) . . . .
S1 C1 C2 C3 177.5(2) . . . .
C1 C2 C3 C4 -1.3(5) . . . .
C2 C3 C4 N1 -176.1(3) . . . .
C2 C3 C4 C5 0.9(4) . . . .
N1 C4 C5 C6 177.6(3) . . . .
C3 C4 C5 C6 0.7(4) . . . .
C4 C5 C6 C1 -1.7(4) . . . .
C2 C1 C6 C5 1.3(4) . . . .
S1 C1 C6 C5 -176.0(2) . . . .
C10 N3 C7 N4 0.3(4) . . . .
C10 N3 C7 N2 -179.1(2) . . . .
C8 N4 C7 N3 0.2(4) . . . .
C8 N4 C7 N2 179.7(2) . . . .
S1 N2 C7 N3 -3.0(4) . . . .
S1 N2 C7 N4 177.53(19) . . . .
C7 N4 C8 C9 0.0(4) . . . .
N4 C8 C9 C10 -0.8(4) . . . .
C7 N3 C10 C9 -1.1(4) . . . .
C7 N3 C10 C11 178.2(2) . . . .
C8 C9 C10 N3 1.4(4) . . . .
C8 C9 C10 C11 -178.0(3) . . . .
